data_9010876
loop_
_publ_author_name
'Vinograd, V. L.'
'Winkler, B.'
'Wilson, D. J.'
'Putnis, A.'
'Gale, J. D.'

_publ_section_title
;Monte Carlo simulation of mixing in Ca3Fe2Ge3O12-Ca4Ge4O12 garnets and
 implications for the thermodynamic stability of pyrope-majorite solid
 solution Sample: DFT
;
_journal_name_full 'Physics and Chemistry of Minerals'
_journal_page_first 533
_journal_page_last 544
_journal_paper_doi 10.1007/s00269-006-0099-5
_journal_volume 33
_journal_year 2006
_chemical_formula_structural Ca4Ge4O12
_chemical_formula_sum 'Ca Ge O3'
_symmetry_space_group_name_H-M 'I 41/a'
_cell_angle_alpha 90
_cell_angle_beta 90
_cell_angle_gamma 90
_cell_length_a 12.679
_cell_length_b 12.679
_cell_length_c 12.527
_cell_formula_units_Z 32
_cell_volume 2013.803
_database_code_amcsd 0009046
_exptl_crystal_density_diffrn 4.240
_cod_database_code 9010876
_amcsd_formula_title Ca4Ge4O12

loop_
_space_group_symop_operation_xyz
x,y,z
1/2+x,1/2+y,1/2+z
1/4+y,3/4-x,1/4-z
3/4+y,1/4-x,3/4-z
1/4-y,3/4+x,1/4+z
3/4-y,1/4+x,3/4+z
1/2+x,y,1/2-z
+x,1/2+y,-z
1/2-x,-y,1/2+z
-x,1/2-y,+z
1/4-y,1/4+x,3/4-z
3/4-y,3/4+x,1/4-z
1/4+y,1/4-x,3/4+z
3/4+y,3/4-x,1/4+z
-x,-y,-z
1/2-x,1/2-y,1/2-z

loop_
_atom_site_label
_atom_site_fract_x
_atom_site_fract_y
_atom_site_fract_z
Ca1 0.12430 0.00450 0.25270
Ca2 0.00000 0.25000 0.62250
Ca3 0.00000 0.00000 0.50000
Ge1 0.00000 0.25000 0.37500
Ge2 0.00000 0.25000 0.87500
Ge3 0.12650 0.01470 0.75670
Ge4 0.00000 0.00000 0.00000
O1 0.02970 0.06570 0.67040
O2 0.04170 0.95620 0.86010
O3 0.22430 0.11050 0.80680
O4 0.21230 0.92110 0.70040
O5 0.93310 0.16630 0.46740
O6 0.89730 0.20900 0.78360

loop_
_cod_related_entry_id
_cod_related_entry_database
_cod_related_entry_code
1 AMCSD 0009046
